data_4105173
loop_
_publ_author_name
'Nan Li'
'Xiao-Hua Chen'
'Jin Song'
'Shi-Wei Luo'
'Wu Fan'
'Liu-Zhu Gong'

_publ_section_title
;
 Highly Enantioselective Organocatalytic Biginelli and Biginelli-Like
 Condensations: Reversal of the Stereochemistry by Tuning the
 3,3'-Disubstituents of Phosphoric Acids
;
_journal_name_full 'Journal of the American Chemical Society'
_journal_page_first 15301
_journal_page_last 15310
_journal_paper_doi 10.1021/ja905320q
_journal_volume 131
_journal_year 2009
_chemical_absolute_configuration ad
_chemical_formula_sum 'C20 H21 Br N2 S'
_chemical_formula_weight 401.36
_chemical_name_systematic
;
 ?
;
_space_group_IT_number 4
_symmetry_cell_setting monoclinic
_symmetry_space_group_name_Hall 'P 2yb'
_symmetry_space_group_name_H-M 'P 1 21 1'
_atom_sites_solution_hydrogens geom
_atom_sites_solution_primary direct
_atom_sites_solution_secondary difmap
_audit_creation_method SHELXL-97
_cell_angle_alpha 90.000(5)
_cell_angle_beta 98.644(5)
_cell_angle_gamma 90.000(5)
_cell_formula_units_Z 4
_cell_length_a 12.782(5)
_cell_length_b 11.750(5)
_cell_length_c 13.392(5)
_cell_measurement_reflns_used 9467
_cell_measurement_temperature 295(2)
_cell_measurement_theta_max 62.7463
_cell_measurement_theta_min 3.3299
_cell_volume 1988.5(14)
_computing_cell_refinement 'CrysAlis RED'
_computing_data_collection 'CrysAlis CCD'
_computing_data_reduction 'CrysAlis RED'
_computing_molecular_graphics 'Ortep 3 (Louis J. Farrugia, 2001)'
_computing_publication_material SHELXL-97
_computing_structure_refinement 'SHELXL-97 (Sheldrick, 1997)'
_computing_structure_solution 'SHELXS-97 (Sheldrick, 1997)'
_diffrn_ambient_temperature 295(2)
_diffrn_detector_area_resol_mean 15.9149
_diffrn_measured_fraction_theta_full 0.983
_diffrn_measured_fraction_theta_max 0.983
_diffrn_measurement_device_type 'Gemini S Ultra'
_diffrn_radiation_monochromator mirror
_diffrn_radiation_source 'Ultra (Cu) X-ray Source'
_diffrn_radiation_type CuK\a
_diffrn_radiation_wavelength 1.54184
_diffrn_reflns_av_R_equivalents 0.0366
_diffrn_reflns_av_sigmaI/netI 0.0361
_diffrn_reflns_limit_h_max 14
_diffrn_reflns_limit_h_min -13
_diffrn_reflns_limit_k_max 13
_diffrn_reflns_limit_k_min -13
_diffrn_reflns_limit_l_max 15
_diffrn_reflns_limit_l_min -15
_diffrn_reflns_number 24365
_diffrn_reflns_theta_full 62.81
_diffrn_reflns_theta_max 62.81
_diffrn_reflns_theta_min 3.34
_diffrn_standards_decay_% none
_exptl_absorpt_coefficient_mu 3.807
_exptl_absorpt_correction_T_max 0.5164
_exptl_absorpt_correction_T_min 0.4376
_exptl_absorpt_correction_type multi-scan
_exptl_absorpt_process_details
;
CrysAlis RED, Oxford Diffraction Ltd.,
Version 1.171.32.24 (release 21-04-2008 CrysAlis171 .NET)
(compiled Apr 21 2008,18:23:10)
empirical absorption correction using spherical harmonics,
 implemented in SCALE3 ABSPACK scaling algorithm.
;
_exptl_crystal_colour colorless
_exptl_crystal_density_diffrn 1.341
_exptl_crystal_description block
_exptl_crystal_F_000 824
_exptl_crystal_size_max 0.26
_exptl_crystal_size_mid 0.24
_exptl_crystal_size_min 0.20
_refine_diff_density_max 0.240
_refine_diff_density_min -0.327
_refine_diff_density_rms 0.034
_refine_ls_abs_structure_details 'Flack H D (1983), Acta Cryst. A39, 876-881'
_refine_ls_abs_structure_Flack -0.035(15)
_refine_ls_extinction_method none
_refine_ls_goodness_of_fit_ref 1.006
_refine_ls_hydrogen_treatment mixed
_refine_ls_matrix_type full
_refine_ls_number_parameters 457
_refine_ls_number_reflns 6089
_refine_ls_number_restraints 7
_refine_ls_restrained_S_all 1.005
_refine_ls_R_factor_all 0.0593
_refine_ls_R_factor_gt 0.0353
_refine_ls_shift/su_max 0.001
_refine_ls_shift/su_mean 0.000
_refine_ls_structure_factor_coef Fsqd
_refine_ls_weighting_details 'calc w=1/[\s^2^(Fo^2^)+(0.0129P)^2^+0.8926P] where P=(Fo^2^+2Fc^2^)/3'
_refine_ls_weighting_scheme calc
_refine_ls_wR_factor_gt 0.0624
_refine_ls_wR_factor_ref 0.0676
_reflns_number_gt 4276
_reflns_number_total 6089
_reflns_threshold_expression >2sigma(I)
_cod_data_source_file ja905320q_si_003.cif
_cod_data_source_block 081211-cu
_cod_original_sg_symbol_H-M 'P 21'
_cod_database_code 4105173

loop_
_symmetry_equiv_pos_as_xyz
'x, y, z'
'-x, y+1/2, -z'

loop_
_atom_site_label
_atom_site_type_symbol
_atom_site_fract_x
_atom_site_fract_y
_atom_site_fract_z
_atom_site_U_iso_or_equiv
_atom_site_adp_type
_atom_site_occupancy
_atom_site_symmetry_multiplicity
_atom_site_calc_flag
_atom_site_refinement_flags
Br2 Br 0.29781(5) 0.20168(5) 0.89229(5) 0.1151(2) Uani 1 1 d .
Br1 Br 0.76496(5) 0.29208(7) 1.42471(5) 0.1367(3) Uani 1 1 d .
S1 S 0.82661(10) -0.05799(9) 1.03599(8) 0.0735(3) Uani 1 1 d .
S2 S 0.79457(9) 0.28889(10) 0.90121(8) 0.0792(3) Uani 1 1 d .
N2 N 0.9823(3) -0.0113(2) 1.1895(2) 0.0530(8) Uani 1 1 d .
N1 N 0.9209(3) 0.1365(3) 1.0826(3) 0.0670(10) Uani 1 1 d D
N4 N 0.7074(3) 0.0929(3) 0.8427(3) 0.0655(9) Uani 1 1 d D
N3 N 0.6613(3) 0.2410(3) 0.7315(3) 0.0611(9) Uani 1 1 d .
C34 C 0.6690(4) 0.3612(3) 0.7035(3) 0.0698(12) Uani 1 1 d .
H34A H 0.6685 0.3656 0.6312 0.084 Uiso 1 1 calc R
H34B H 0.7366 0.3904 0.7360 0.084 Uiso 1 1 calc R
C33 C 0.7165(3) 0.2027(4) 0.8204(3) 0.0574(10) Uani 1 1 d .
C31 C 0.5978(4) 0.1683(4) 0.6640(3) 0.0647(12) Uani 1 1 d .
C14 C 0.9764(3) -0.1306(3) 1.2218(3) 0.0587(11) Uani 1 1 d .
H14A H 1.0479 -0.1587 1.2419 0.070 Uiso 1 1 calc R
H14B H 0.9445 -0.1754 1.1644 0.070 Uiso 1 1 calc R
C7 C 0.9979(3) 0.2193(3) 1.1285(3) 0.0634(11) Uani 1 1 d .
H7 H 1.0187 0.2646 1.0733 0.076 Uiso 1 1 calc R
C9 C 1.0635(3) 0.0596(3) 1.2421(3) 0.0567(10) Uani 1 1 d .
C35 C 0.5831(3) 0.4375(3) 0.7307(3) 0.0628(11) Uani 1 1 d .
C36 C 0.5337(4) 0.4200(4) 0.8127(4) 0.0766(13) Uani 1 1 d .
H36 H 0.5525 0.3572 0.8538 0.092 Uiso 1 1 calc R
C2 C 0.8890(3) 0.2654(4) 1.2678(3) 0.0741(12) Uani 1 1 d .
H2 H 0.8755 0.1882 1.2744 0.089 Uiso 1 1 calc R
C3 C 0.9502(3) 0.3012(4) 1.1965(3) 0.0666(11) Uani 1 1 d .
C15 C 0.9147(4) -0.1491(3) 1.3075(3) 0.0576(11) Uani 1 1 d .
C8 C 1.0978(3) 0.1546(3) 1.1773(3) 0.0625(11) Uani 1 1 d .
C11 C 1.1749(3) 0.2361(3) 1.2378(3) 0.0831(14) Uani 1 1 d .
H11A H 1.1941 0.2948 1.1940 0.125 Uiso 1 1 calc R
H11B H 1.2372 0.1953 1.2667 0.125 Uiso 1 1 calc R
H11C H 1.1423 0.2698 1.2907 0.125 Uiso 1 1 calc R
C10 C 1.1057(4) 0.0377(4) 1.3351(3) 0.0660(11) Uani 1 1 d D
C24 C 0.5081(4) -0.1115(4) 0.8578(4) 0.0805(14) Uani 1 1 d .
H24 H 0.5505 -0.1744 0.8505 0.097 Uiso 1 1 calc R
C16 C 0.9551(4) -0.2208(4) 1.3852(3) 0.0783(13) Uani 1 1 d .
H16 H 1.0222 -0.2521 1.3867 0.094 Uiso 1 1 calc R
C27 C 0.6395(3) 0.0105(3) 0.7845(3) 0.0656(11) Uani 1 1 d .
H27 H 0.6771 -0.0624 0.7921 0.079 Uiso 1 1 calc R
C23 C 0.5382(3) -0.0058(3) 0.8279(3) 0.0582(11) Uani 1 1 d .
C4 C 0.9701(4) 0.4158(4) 1.1874(4) 0.0958(16) Uani 1 1 d .
H4 H 1.0114 0.4413 1.1405 0.115 Uiso 1 1 calc R
C32 C 0.5227(5) 0.2087(5) 0.5962(4) 0.0888(14) Uani 1 1 d D
C20 C 0.8164(4) -0.1007(4) 1.3084(3) 0.0738(12) Uani 1 1 d .
H20 H 0.7893 -0.0501 1.2576 0.089 Uiso 1 1 calc R
C39 C 0.4809(5) 0.6078(4) 0.6947(5) 0.1040(19) Uani 1 1 d .
H39 H 0.4646 0.6721 0.6549 0.125 Uiso 1 1 calc R
C28 C 0.6314(4) 0.0438(4) 0.6727(3) 0.0731(13) Uani 1 1 d .
C38 C 0.4294(5) 0.5891(5) 0.7752(5) 0.1017(19) Uani 1 1 d .
H38 H 0.3772 0.6394 0.7891 0.122 Uiso 1 1 calc R
C40 C 0.5565(4) 0.5333(4) 0.6711(4) 0.0820(14) Uani 1 1 d .
H40 H 0.5899 0.5469 0.6151 0.098 Uiso 1 1 calc R
C22 C 0.4729(4) 0.0847(4) 0.8378(3) 0.0682(12) Uani 1 1 d .
H22 H 0.4908 0.1566 0.8165 0.082 Uiso 1 1 calc R
C17 C 0.8967(5) -0.2467(4) 1.4609(4) 0.0982(16) Uani 1 1 d .
H17 H 0.9247 -0.2949 1.5132 0.118 Uiso 1 1 calc R
C30 C 0.5520(5) -0.0355(4) 0.6096(4) 0.1090(19) Uani 1 1 d .
H30A H 0.5771 -0.1125 0.6168 0.164 Uiso 1 1 calc R
H30B H 0.5445 -0.0136 0.5398 0.164 Uiso 1 1 calc R
H30C H 0.4846 -0.0301 0.6327 0.164 Uiso 1 1 calc R
C26 C 0.3508(4) -0.0336(4) 0.9094(4) 0.0885(14) Uani 1 1 d .
H26 H 0.2885 -0.0421 0.9366 0.106 Uiso 1 1 calc R
C29 C 0.7410(4) 0.0339(4) 0.6382(4) 0.1043(18) Uani 1 1 d .
H29A H 0.7639 -0.0440 0.6429 0.156 Uiso 1 1 calc R
H29B H 0.7911 0.0803 0.6806 0.156 Uiso 1 1 calc R
H29C H 0.7362 0.0592 0.5694 0.156 Uiso 1 1 calc R
C18 C 0.7985(5) -0.2020(5) 1.4592(4) 0.0997(16) Uani 1 1 d .
H18 H 0.7583 -0.2219 1.5089 0.120 Uiso 1 1 calc R
C1 C 0.8483(4) 0.3420(5) 1.3287(4) 0.0921(15) Uani 1 1 d .
C21 C 0.3825(4) 0.0709(4) 0.8782(3) 0.0782(13) Uani 1 1 d .
C19 C 0.7585(4) -0.1269(5) 1.3837(4) 0.0907(14) Uani 1 1 d .
H19 H 0.6924 -0.0941 1.3839 0.109 Uiso 1 1 calc R
C12 C 1.1515(4) 0.1020(4) 1.0930(4) 0.0939(16) Uani 1 1 d .
H12A H 1.1737 0.1614 1.0518 0.141 Uiso 1 1 calc R
H12B H 1.1024 0.0530 1.0522 0.141 Uiso 1 1 calc R
H12C H 1.2120 0.0586 1.1225 0.141 Uiso 1 1 calc R
C37 C 0.4552(4) 0.4943(5) 0.8369(4) 0.0970(17) Uani 1 1 d .
H37 H 0.4213 0.4807 0.8925 0.116 Uiso 1 1 calc R
C5 C 0.9278(5) 0.4928(5) 1.2491(6) 0.123(2) Uani 1 1 d .
H5 H 0.9403 0.5701 1.2423 0.148 Uiso 1 1 calc R
C6 C 0.8682(5) 0.4570(6) 1.3195(5) 0.120(2) Uani 1 1 d .
H6 H 0.8412 0.5094 1.3610 0.144 Uiso 1 1 calc R
C25 C 0.4158(5) -0.1255(4) 0.8984(4) 0.0975(16) Uani 1 1 d .
H25 H 0.3971 -0.1975 0.9186 0.117 Uiso 1 1 calc R
C13 C 0.9156(3) 0.0265(3) 1.1065(3) 0.0582(10) Uani 1 1 d .
H10A H 1.1610(18) 0.083(2) 1.366(2) 0.051(11) Uiso 1 1 d D
H1 H 0.8748(19) 0.157(3) 1.0288(16) 0.042(10) Uiso 1 1 d D
H10B H 1.080(3) -0.016(2) 1.376(2) 0.062(12) Uiso 1 1 d D
H21 H 0.746(3) 0.067(3) 0.8998(18) 0.085(15) Uiso 1 1 d D
H32B H 0.478(3) 0.163(3) 0.551(2) 0.079(14) Uiso 1 1 d D
H32A H 0.510(3) 0.2860(12) 0.590(3) 0.099(16) Uiso 1 1 d D

loop_
_atom_site_aniso_label
_atom_site_aniso_U_11
_atom_site_aniso_U_22
_atom_site_aniso_U_33
_atom_site_aniso_U_23
_atom_site_aniso_U_13
_atom_site_aniso_U_12
Br2 0.1154(5) 0.0912(4) 0.1551(5) 0.0263(4) 0.0736(4) 0.0270(4)
Br1 0.1096(5) 0.1862(7) 0.1225(5) -0.0516(5) 0.0436(4) -0.0152(5)
S1 0.0935(9) 0.0596(6) 0.0626(6) 0.0030(6) -0.0037(6) -0.0200(6)
S2 0.0786(8) 0.0653(7) 0.0886(8) 0.0097(7) -0.0042(6) -0.0078(7)
N2 0.064(2) 0.0449(19) 0.0493(19) 0.0015(16) 0.0061(17) -0.0080(16)
N1 0.089(3) 0.049(2) 0.056(2) 0.0013(18) -0.011(2) -0.0127(19)
N4 0.075(3) 0.053(2) 0.066(2) 0.007(2) 0.001(2) 0.0068(19)
N3 0.070(2) 0.052(2) 0.062(2) 0.0096(18) 0.0127(19) 0.0121(17)
C34 0.078(3) 0.061(3) 0.072(3) 0.020(2) 0.018(2) 0.006(2)
C33 0.055(2) 0.056(2) 0.062(3) 0.002(2) 0.013(2) 0.006(2)
C31 0.076(3) 0.069(3) 0.050(2) 0.001(2) 0.011(2) 0.017(2)
C14 0.071(3) 0.048(2) 0.058(3) 0.006(2) 0.012(2) -0.001(2)
C7 0.083(3) 0.048(3) 0.061(3) 0.001(2) 0.015(2) -0.017(2)
C9 0.066(3) 0.048(2) 0.059(3) -0.007(2) 0.020(2) -0.002(2)
C35 0.067(3) 0.050(2) 0.068(3) 0.004(2) -0.001(2) -0.004(2)
C36 0.082(4) 0.059(3) 0.088(3) -0.002(3) 0.013(3) 0.014(3)
C2 0.069(3) 0.070(3) 0.080(3) -0.014(3) 0.004(3) 0.000(2)
C3 0.073(3) 0.049(3) 0.075(3) -0.008(2) -0.001(2) -0.001(2)
C15 0.077(3) 0.047(2) 0.050(2) -0.001(2) 0.014(2) -0.008(2)
C8 0.066(3) 0.056(3) 0.067(3) -0.001(2) 0.015(2) -0.014(2)
C11 0.072(3) 0.070(3) 0.104(4) 0.008(3) 0.005(3) -0.020(2)
C10 0.071(3) 0.067(3) 0.059(3) -0.005(3) 0.005(3) -0.007(3)
C24 0.097(4) 0.056(3) 0.090(3) -0.001(3) 0.019(3) 0.005(3)
C16 0.098(4) 0.069(3) 0.070(3) 0.015(3) 0.018(3) 0.002(3)
C27 0.077(3) 0.046(2) 0.071(3) -0.002(2) 0.002(2) 0.012(2)
C23 0.068(3) 0.048(3) 0.057(3) -0.004(2) 0.007(2) -0.001(2)
C4 0.111(4) 0.058(3) 0.116(4) -0.005(3) 0.007(3) -0.005(3)
C32 0.116(4) 0.069(4) 0.074(3) -0.009(3) -0.009(3) 0.015(4)
C20 0.083(4) 0.081(3) 0.060(3) 0.012(2) 0.018(2) 0.009(3)
C39 0.108(5) 0.058(3) 0.134(5) 0.007(4) -0.018(4) 0.010(3)
C28 0.093(4) 0.063(3) 0.066(3) -0.001(2) 0.019(3) 0.024(3)
C38 0.101(5) 0.064(4) 0.131(5) -0.026(4) -0.011(4) 0.026(3)
C40 0.091(4) 0.061(3) 0.087(3) 0.011(3) -0.009(3) 0.003(3)
C22 0.078(3) 0.053(3) 0.075(3) 0.008(2) 0.019(3) 0.003(2)
C17 0.132(5) 0.084(4) 0.080(3) 0.030(3) 0.019(4) 0.009(3)
C30 0.177(6) 0.073(3) 0.069(3) -0.020(3) -0.006(3) 0.006(3)
C26 0.096(4) 0.076(4) 0.101(4) 0.008(3) 0.036(3) -0.014(3)
C29 0.131(5) 0.087(4) 0.104(4) 0.000(3) 0.048(3) 0.040(3)
C18 0.129(5) 0.106(4) 0.073(3) 0.010(3) 0.045(3) -0.017(4)
C1 0.082(4) 0.098(4) 0.096(4) -0.028(3) 0.012(3) 0.008(3)
C21 0.086(4) 0.072(3) 0.082(3) 0.006(3) 0.030(3) 0.007(3)
C19 0.089(4) 0.110(4) 0.078(3) 0.003(3) 0.029(3) 0.009(3)
C12 0.108(4) 0.081(3) 0.105(4) 0.002(3) 0.056(3) -0.009(3)
C37 0.091(4) 0.092(4) 0.111(4) -0.023(3) 0.027(3) 0.001(3)
C5 0.143(6) 0.056(3) 0.173(7) -0.026(4) 0.027(5) 0.007(4)
C6 0.111(5) 0.099(5) 0.149(6) -0.051(5) 0.012(4) 0.019(4)
C25 0.120(5) 0.057(3) 0.117(4) 0.004(3) 0.025(4) -0.014(3)
C13 0.076(3) 0.047(2) 0.053(2) -0.002(2) 0.016(2) -0.006(2)

loop_
_atom_type_symbol
_atom_type_description
_atom_type_scat_dispersion_real
_atom_type_scat_dispersion_imag
_atom_type_scat_source
C C 0.0181 0.0091 'International Tables Vol C Tables 4.2.6.8 and 6.1.1.4'
H H 0.0000 0.0000 'International Tables Vol C Tables 4.2.6.8 and 6.1.1.4'
N N 0.0311 0.0180 'International Tables Vol C Tables 4.2.6.8 and 6.1.1.4'
S S 0.3331 0.5567 'International Tables Vol C Tables 4.2.6.8 and 6.1.1.4'
Br Br -0.6763 1.2805 'International Tables Vol C Tables 4.2.6.8 and 6.1.1.4'

loop_
_geom_angle_atom_site_label_1
_geom_angle_atom_site_label_2
_geom_angle_atom_site_label_3
_geom_angle
C13 N2 C9 121.9(3)
C13 N2 C14 119.6(3)
C9 N2 C14 118.3(3)
C13 N1 C7 127.0(4)
C13 N1 H1 114(2)
C7 N1 H1 119(2)
C33 N4 C27 126.3(4)
C33 N4 H21 117(3)
C27 N4 H21 116(3)
C33 N3 C31 122.2(3)
C33 N3 C34 119.6(4)
C31 N3 C34 118.3(4)
N3 C34 C35 115.6(4)
N3 C34 H34A 108.4
C35 C34 H34A 108.4
N3 C34 H34B 108.4
C35 C34 H34B 108.4
H34A C34 H34B 107.4
N4 C33 N3 117.6(4)
N4 C33 S2 119.9(3)
N3 C33 S2 122.5(3)
C32 C31 N3 121.2(4)
C32 C31 C28 124.8(5)
N3 C31 C28 113.8(4)
N2 C14 C15 114.7(3)
N2 C14 H14A 108.6
C15 C14 H14A 108.6
N2 C14 H14B 108.6
C15 C14 H14B 108.6
H14A C14 H14B 107.6
N1 C7 C3 111.8(3)
N1 C7 C8 108.3(3)
C3 C7 C8 116.1(3)
N1 C7 H7 106.7
C3 C7 H7 106.7
C8 C7 H7 106.7
C10 C9 N2 121.3(4)
C10 C9 C8 125.2(4)
N2 C9 C8 113.4(3)
C36 C35 C40 118.8(5)
C36 C35 C34 123.3(4)
C40 C35 C34 117.9(4)
C35 C36 C37 121.7(5)
C35 C36 H36 119.1
C37 C36 H36 119.1
C1 C2 C3 121.0(4)
C1 C2 H2 119.5
C3 C2 H2 119.5
C4 C3 C2 119.1(4)
C4 C3 C7 118.1(4)
C2 C3 C7 122.8(4)
C16 C15 C20 118.9(4)
C16 C15 C14 119.0(4)
C20 C15 C14 122.0(4)
C9 C8 C11 112.3(3)
C9 C8 C12 108.8(3)
C11 C8 C12 108.6(4)
C9 C8 C7 108.2(3)
C11 C8 C7 110.2(3)
C12 C8 C7 108.6(3)
C8 C11 H11A 109.5
C8 C11 H11B 109.5
H11A C11 H11B 109.5
C8 C11 H11C 109.5
H11A C11 H11C 109.5
H11B C11 H11C 109.5
C9 C10 H10A 119(2)
C9 C10 H10B 124(2)
H10A C10 H10B 117(3)
C23 C24 C25 120.9(4)
C23 C24 H24 119.5
C25 C24 H24 119.5
C15 C16 C17 120.4(5)
C15 C16 H16 119.8
C17 C16 H16 119.8
N4 C27 C23 110.9(3)
N4 C27 C28 107.5(4)
C23 C27 C28 118.2(3)
N4 C27 H27 106.5
C23 C27 H27 106.5
C28 C27 H27 106.5
C22 C23 C24 118.1(4)
C22 C23 C27 120.5(4)
C24 C23 C27 121.3(4)
C3 C4 C5 119.4(6)
C3 C4 H4 120.3
C5 C4 H4 120.3
C31 C32 H32B 123(3)
C31 C32 H32A 121(3)
H32B C32 H32A 115(4)
C19 C20 C15 120.4(4)
C19 C20 H20 119.8
C15 C20 H20 119.8
C38 C39 C40 121.3(5)
C38 C39 H39 119.4
C40 C39 H39 119.4
C31 C28 C27 107.2(3)
C31 C28 C30 112.7(4)
C27 C28 C30 108.9(4)
C31 C28 C29 107.9(4)
C27 C28 C29 110.0(4)
C30 C28 C29 110.1(4)
C39 C38 C37 119.8(5)
C39 C38 H38 120.1
C37 C38 H38 120.1
C39 C40 C35 120.1(5)
C39 C40 H40 119.9
C35 C40 H40 119.9
C21 C22 C23 120.8(4)
C21 C22 H22 119.6
C23 C22 H22 119.6
C18 C17 C16 120.3(5)
C18 C17 H17 119.9
C16 C17 H17 119.9
C28 C30 H30A 109.5
C28 C30 H30B 109.5
H30A C30 H30B 109.5
C28 C30 H30C 109.5
H30A C30 H30C 109.5
H30B C30 H30C 109.5
C21 C26 C25 117.1(5)
C21 C26 H26 121.5
C25 C26 H26 121.5
C28 C29 H29A 109.5
C28 C29 H29B 109.5
H29A C29 H29B 109.5
C28 C29 H29C 109.5
H29A C29 H29C 109.5
H29B C29 H29C 109.5
C17 C18 C19 119.9(5)
C17 C18 H18 120.0
C19 C18 H18 120.0
C2 C1 C6 119.8(5)
C2 C1 Br1 120.5(4)
C6 C1 Br1 119.7(5)
C22 C21 C26 122.3(4)
C22 C21 Br2 118.2(4)
C26 C21 Br2 119.4(4)
C20 C19 C18 120.0(5)
C20 C19 H19 120.0
C18 C19 H19 120.0
C8 C12 H12A 109.5
C8 C12 H12B 109.5
H12A C12 H12B 109.5
C8 C12 H12C 109.5
H12A C12 H12C 109.5
H12B C12 H12C 109.5
C38 C37 C36 118.3(5)
C38 C37 H37 120.9
C36 C37 H37 120.9
C6 C5 C4 121.2(6)
C6 C5 H5 119.4
C4 C5 H5 119.4
C5 C6 C1 119.5(5)
C5 C6 H6 120.3
C1 C6 H6 120.3
C24 C25 C26 120.7(5)
C24 C25 H25 119.6
C26 C25 H25 119.6
N1 C13 N2 117.4(3)
N1 C13 S1 119.3(3)
N2 C13 S1 123.3(3)

loop_
_geom_bond_atom_site_label_1
_geom_bond_atom_site_label_2
_geom_bond_distance
Br2 C21 1.906(4)
Br1 C1 1.882(5)
S1 C13 1.688(4)
S2 C33 1.693(4)
N2 C13 1.369(5)
N2 C9 1.430(5)
N2 C14 1.472(4)
N1 C13 1.336(5)
N1 C7 1.453(5)
N1 H1 0.894(10)
N4 C33 1.333(5)
N4 C27 1.447(5)
N4 H21 0.899(10)
N3 C33 1.365(5)
N3 C31 1.409(5)
N3 C34 1.469(5)
C34 C35 1.503(6)
C34 H34A 0.9700
C34 H34B 0.9700
C31 C32 1.307(6)
C31 C28 1.523(6)
C14 C15 1.502(5)
C14 H14A 0.9700
C14 H14B 0.9700
C7 C3 1.515(5)
C7 C8 1.543(6)
C7 H7 0.9800
C9 C10 1.307(5)
C9 C8 1.518(5)
C35 C36 1.362(6)
C35 C40 1.392(6)
C36 C37 1.404(7)
C36 H36 0.9300
C2 C1 1.368(6)
C2 C3 1.388(6)
C2 H2 0.9300
C3 C4 1.379(6)
C15 C16 1.378(5)
C15 C20 1.381(6)
C8 C11 1.518(5)
C8 C12 1.537(6)
C11 H11A 0.9600
C11 H11B 0.9600
C11 H11C 0.9600
C10 H10A 0.928(10)
C10 H10B 0.926(10)
C24 C23 1.377(6)
C24 C25 1.381(7)
C24 H24 0.9300
C16 C17 1.380(6)
C16 H16 0.9300
C27 C23 1.510(6)
C27 C28 1.536(6)
C27 H27 0.9800
C23 C22 1.370(5)
C4 C5 1.388(8)
C4 H4 0.9300
C32 H32B 0.930(10)
C32 H32A 0.926(10)
C20 C19 1.373(6)
C20 H20 0.9300
C39 C38 1.363(8)
C39 C40 1.376(7)
C39 H39 0.9300
C28 C30 1.536(6)
C28 C29 1.545(6)
C38 C37 1.396(7)
C38 H38 0.9300
C40 H40 0.9300
C22 C21 1.358(6)
C22 H22 0.9300
C17 C18 1.357(6)
C17 H17 0.9300
C30 H30A 0.9600
C30 H30B 0.9600
C30 H30C 0.9600
C26 C21 1.377(6)
C26 C25 1.383(7)
C26 H26 0.9300
C29 H29A 0.9600
C29 H29B 0.9600
C29 H29C 0.9600
C18 C19 1.381(6)
C18 H18 0.9300
C1 C6 1.384(7)
C19 H19 0.9300
C12 H12A 0.9600
C12 H12B 0.9600
C12 H12C 0.9600
C37 H37 0.9300
C5 C6 1.364(8)
C5 H5 0.9300
C6 H6 0.9300
C25 H25 0.9300

loop_
_geom_torsion_atom_site_label_1
_geom_torsion_atom_site_label_2
_geom_torsion_atom_site_label_3
_geom_torsion_atom_site_label_4
_geom_torsion
C33 N3 C34 C35 -95.3(5)
C31 N3 C34 C35 85.7(5)
C27 N4 C33 N3 -3.9(6)
C27 N4 C33 S2 176.2(3)
C31 N3 C33 N4 -0.8(5)
C34 N3 C33 N4 -179.9(3)
C31 N3 C33 S2 179.0(3)
C34 N3 C33 S2 0.0(5)
C33 N3 C31 C32 159.6(4)
C34 N3 C31 C32 -21.4(6)
C33 N3 C31 C28 -25.3(5)
C34 N3 C31 C28 153.7(3)
C13 N2 C14 C15 -99.2(4)
C9 N2 C14 C15 85.4(4)
C13 N1 C7 C3 -106.3(5)
C13 N1 C7 C8 22.8(6)
C13 N2 C9 C10 159.7(4)
C14 N2 C9 C10 -24.9(5)
C13 N2 C9 C8 -23.6(5)
C14 N2 C9 C8 151.7(3)
N3 C34 C35 C36 31.2(6)
N3 C34 C35 C40 -151.7(4)
C40 C35 C36 C37 1.7(7)
C34 C35 C36 C37 178.7(4)
C1 C2 C3 C4 0.2(7)
C1 C2 C3 C7 179.3(4)
N1 C7 C3 C4 -133.5(4)
C8 C7 C3 C4 101.6(4)
N1 C7 C3 C2 47.4(5)
C8 C7 C3 C2 -77.5(5)
N2 C14 C15 C16 -136.0(4)
N2 C14 C15 C20 47.1(5)
C10 C9 C8 C11 -9.8(6)
N2 C9 C8 C11 173.6(3)
C10 C9 C8 C12 110.4(5)
N2 C9 C8 C12 -66.1(5)
C10 C9 C8 C7 -131.7(4)
N2 C9 C8 C7 51.8(4)
N1 C7 C8 C9 -49.6(4)
C3 C7 C8 C9 77.1(4)
N1 C7 C8 C11 -172.7(3)
C3 C7 C8 C11 -46.1(5)
N1 C7 C8 C12 68.4(4)
C3 C7 C8 C12 -164.9(3)
C20 C15 C16 C17 2.1(6)
C14 C15 C16 C17 -174.9(4)
C33 N4 C27 C23 -98.1(4)
C33 N4 C27 C28 32.5(5)
C25 C24 C23 C22 -1.3(7)
C25 C24 C23 C27 179.3(4)
N4 C27 C23 C22 57.8(5)
C28 C27 C23 C22 -67.0(5)
N4 C27 C23 C24 -122.8(4)
C28 C27 C23 C24 112.4(5)
C2 C3 C4 C5 -0.6(7)
C7 C3 C4 C5 -179.7(5)
C16 C15 C20 C19 -2.2(6)
C14 C15 C20 C19 174.7(4)
C32 C31 C28 C27 -133.1(5)
N3 C31 C28 C27 52.0(5)
C32 C31 C28 C30 -13.3(7)
N3 C31 C28 C30 171.8(4)
C32 C31 C28 C29 108.5(6)
N3 C31 C28 C29 -66.5(5)
N4 C27 C28 C31 -52.8(4)
C23 C27 C28 C31 73.7(5)
N4 C27 C28 C30 -175.0(4)
C23 C27 C28 C30 -48.5(5)
N4 C27 C28 C29 64.3(4)
C23 C27 C28 C29 -169.2(4)
C40 C39 C38 C37 1.6(9)
C38 C39 C40 C35 -1.0(8)
C36 C35 C40 C39 -0.6(7)
C34 C35 C40 C39 -177.8(4)
C24 C23 C22 C21 1.6(6)
C27 C23 C22 C21 -179.0(4)
C15 C16 C17 C18 0.3(7)
C16 C17 C18 C19 -2.5(8)
C3 C2 C1 C6 -0.1(8)
C3 C2 C1 Br1 179.7(3)
C23 C22 C21 C26 -1.2(7)
C23 C22 C21 Br2 178.5(3)
C25 C26 C21 C22 0.4(8)
C25 C26 C21 Br2 -179.3(4)
C15 C20 C19 C18 0.0(7)
C17 C18 C19 C20 2.4(8)
C39 C38 C37 C36 -0.6(8)
C35 C36 C37 C38 -1.1(7)
C3 C4 C5 C6 1.0(10)
C4 C5 C6 C1 -0.9(11)
C2 C1 C6 C5 0.5(9)
Br1 C1 C6 C5 -179.4(5)
C23 C24 C25 C26 0.5(8)
C21 C26 C25 C24 0.0(8)
C7 N1 C13 N2 7.3(6)
C7 N1 C13 S1 -174.1(3)
C9 N2 C13 N1 -7.4(5)
C14 N2 C13 N1 177.3(4)
C9 N2 C13 S1 174.0(3)
C14 N2 C13 S1 -1.3(5)
